data_1544764
loop_
_publ_author_name
'Selent, Detlef'
'Spannenberg, Anke'
'B\"orner, Armin'

_publ_section_title
;
 {2-[Bis(2,4-di-<i>tert</i>-butylphenoxy)phosphanyloxy-\k<i>P</i>]-3,5-di-<i>tert</i>-butylphenyl-\k<i>C</i>^1^}{3,3'-di-<i>tert</i>-butyl-5,5'-dimethoxy-2,2'-bis[(1,1,2,2-tetraphenylethane-1,2-dioxy)phosphanyloxy-\k<i>P</i>]biphenyl}rhodium(I)
 toluene-<i>d</i>~8~ 2.7-solvate
;
_journal_coeditor_code RZ4007
_journal_issue 12
_journal_name_full IUCrData
_journal_page_first x161914
_journal_paper_doi 10.1107/S2414314616019143
_journal_volume 1
_journal_year 2016
_chemical_formula_iupac '[Rh (C42 H62 O3 P) (C74 H68 O4 P2)], 2.7C7 D8 '
_chemical_formula_moiety 'C116 H130 O11 P3 Rh, 2.7(C7 H8)'
_chemical_formula_sum 'C134.9 H151.6 O11 P3 Rh'
_chemical_formula_weight 2144.77
_chemical_name_systematic
'{2-[Bis(2,4-di-<i>tert</i>-butylphenoxy)phosphanyloxy-\k<i>P</i>]-3,5-di-<i>tert</i>-butylphenyl-\k<i>C</i>^1^}{3,3'-Di-<i>tert</i>-butyl-5,5'-dimethoxy-2,2'-bis[(1,1,2,2-tetraphenylethane-1,2-dioxy)phosphanyloxy-\k<i>P</i>]biphenyl}rhodium(I) toluene-<i>d</i>~8~ 2.7-solvate'
_space_group_crystal_system monoclinic
_space_group_IT_number 14
_space_group_name_Hall '-P 2yn'
_space_group_name_H-M_alt 'P 1 21/n 1'
_symmetry_space_group_name_Hall '-P 2yn'
_symmetry_space_group_name_H-M 'P 1 21/n 1'
_atom_sites_solution_hydrogens geom
_audit_creation_method SHELXL-2014/7
_cell_angle_alpha 90
_cell_angle_beta 93.4633(13)
_cell_angle_gamma 90
_cell_formula_units_Z 4
_cell_length_a 15.4222(5)
_cell_length_b 27.9355(9)
_cell_length_c 26.9314(9)
_cell_measurement_reflns_used 9302
_cell_measurement_temperature 150(2)
_cell_measurement_theta_max 29.92
_cell_measurement_theta_min 2.56
_cell_volume 11581.6(7)
_computing_cell_refinement
;
SAINT (Bruker, 2013)
;
_computing_data_collection
;
APEX2 (Bruker, 2014)
;
_computing_data_reduction
;
SAINT (Bruker, 2013)
;
_computing_molecular_graphics
;
Mercury (Macrae <i>et al.</i>,  2006)
;
_computing_publication_material
;
publCIF (Westrip, 2010) and PLATON (Spek, 2009)
;
_computing_structure_refinement
;
SHELXL2014 (Sheldrick, 2015)
;
_computing_structure_solution
;
SHELXS97 (Sheldrick, 2008)
;
_diffrn_ambient_temperature 150(2)
_diffrn_detector_area_resol_mean 8.3333
_diffrn_measured_fraction_theta_full 1.000
_diffrn_measured_fraction_theta_max 1.000
_diffrn_measurement_device_type 'Bruker APEXII CCD'
_diffrn_measurement_method '\f and \w scans'
_diffrn_radiation_type MoK\a
_diffrn_radiation_wavelength 0.71073
_diffrn_reflns_av_R_equivalents 0.0488
_diffrn_reflns_limit_h_max 20
_diffrn_reflns_limit_h_min -20
_diffrn_reflns_limit_k_max 36
_diffrn_reflns_limit_k_min -36
_diffrn_reflns_limit_l_max 35
_diffrn_reflns_limit_l_min -27
_diffrn_reflns_number 272267
_diffrn_reflns_theta_full 25.242
_diffrn_reflns_theta_max 27.999
_diffrn_reflns_theta_min 1.458
_exptl_absorpt_coefficient_mu 0.249
_exptl_absorpt_correction_T_max 0.96
_exptl_absorpt_correction_T_min 0.93
_exptl_absorpt_correction_type multi-scan
_exptl_absorpt_process_details
;
(SADABS; Bruker, 2014)
;
_exptl_crystal_colour yellow
_exptl_crystal_density_diffrn 1.230
_exptl_crystal_description prism
_exptl_crystal_F_000 4556
_exptl_crystal_size_max 0.319
_exptl_crystal_size_mid 0.206
_exptl_crystal_size_min 0.150
_refine_diff_density_max 1.353
_refine_diff_density_min -0.632
_refine_ls_extinction_method none
_refine_ls_goodness_of_fit_ref 1.029
_refine_ls_hydrogen_treatment constr
_refine_ls_matrix_type full
_refine_ls_number_parameters 1372
_refine_ls_number_reflns 27950
_refine_ls_number_restraints 63
_refine_ls_restrained_S_all 1.031
_refine_ls_R_factor_all 0.0551
_refine_ls_R_factor_gt 0.0428
_refine_ls_shift/su_max 0.002
_refine_ls_shift/su_mean 0.000
_refine_ls_structure_factor_coef Fsqd
_refine_ls_weighting_details 'w=1/[\s^2^(Fo^2^)+(0.0583P)^2^+12.2120P] where P=(Fo^2^+2Fc^2^)/3'
_refine_ls_weighting_scheme calc
_refine_ls_wR_factor_gt 0.1098
_refine_ls_wR_factor_ref 0.1200
_reflns_number_gt 23070
_reflns_number_total 27950
_reflns_threshold_expression 'I > 2\s(I)'
_cod_data_source_file rz4007sup1.cif
_cod_data_source_block I
_cod_original_formula_sum 'C134.90 H151.60 O11 P3 Rh'
_cod_database_code 1544764
_shelx_space_group_comment
;
The symmetry employed for this shelxl refinement is uniquely defined
by the following loop, which should always be used as a source of
symmetry information in preference to the above space-group names.
They are only intended as comments.
;

loop_
_space_group_symop_operation_xyz
'x, y, z'
'-x+1/2, y+1/2, -z+1/2'
'-x, -y, -z'
'x-1/2, -y-1/2, z-1/2'

loop_
_atom_site_type_symbol
_atom_site_label
_atom_site_fract_x
_atom_site_fract_y
_atom_site_fract_z
_atom_site_U_iso_or_equiv
_atom_site_adp_type
_atom_site_calc_flag
_atom_site_occupancy
_atom_site_disorder_assembly
_atom_site_disorder_group
C C1 0.13209(12) 0.81224(7) 0.15459(7) 0.0207(4) Uani d 1 . .
C C2 0.14570(12) 0.81273(7) 0.20656(7) 0.0185(4) Uani d 1 . .
C C3 0.20134(12) 0.84792(7) 0.22661(7) 0.0198(4) Uani d 1 . .
H H3 0.2095 0.8505 0.2618 0.024 Uiso calc 1 . .
C C4 0.24563(13) 0.87957(7) 0.19701(8) 0.0222(4) Uani d 1 . .
C C5 0.23218(13) 0.87541(8) 0.14565(8) 0.0243(4) Uani d 1 . .
H H5 0.2637 0.8960 0.1252 0.029 Uiso calc 1 . .
C C6 0.17466(13) 0.84241(8) 0.12244(7) 0.0226(4) Uani d 1 . .
C C7 0.30804(14) 0.91634(8) 0.22223(9) 0.0271(4) Uani d 1 . .
C C8 0.38010(15) 0.89088(9) 0.25401(10) 0.0339(5) Uani d 1 . .
H H8A 0.4165 0.8724 0.2324 0.051 Uiso calc 1 . .
H H8B 0.3539 0.8693 0.2776 0.051 Uiso calc 1 . .
H H8C 0.4159 0.9147 0.2724 0.051 Uiso calc 1 . .
C C9 0.35108(18) 0.94789(9) 0.18443(10) 0.0411(6) Uani d 1 . .
H H9A 0.3863 0.9279 0.1635 0.062 Uiso calc 1 . .
H H9B 0.3884 0.9716 0.2020 0.062 Uiso calc 1 . .
H H9C 0.3062 0.9644 0.1635 0.062 Uiso calc 1 . .
C C10 0.25640(16) 0.94817(8) 0.25620(10) 0.0347(5) Uani d 1 . .
H H10A 0.2940 0.9738 0.2700 0.052 Uiso calc 1 . .
H H10B 0.2353 0.9288 0.2834 0.052 Uiso calc 1 . .
H H10C 0.2068 0.9622 0.2369 0.052 Uiso calc 1 . .
C C11 0.16044(14) 0.84100(9) 0.06530(8) 0.0278(5) Uani d 1 . .
C C12 0.22049(18) 0.87644(10) 0.04039(9) 0.0401(6) Uani d 1 . .
H H12A 0.2812 0.8685 0.0497 0.060 Uiso calc 1 . .
H H12B 0.2081 0.9090 0.0514 0.060 Uiso calc 1 . .
H H12C 0.2104 0.8744 0.0042 0.060 Uiso calc 1 . .
C C13 0.06675(17) 0.85474(13) 0.04954(9) 0.0466(7) Uani d 1 . .
H H13A 0.0594 0.8555 0.0131 0.070 Uiso calc 1 . .
H H13B 0.0539 0.8864 0.0629 0.070 Uiso calc 1 . .
H H13C 0.0270 0.8311 0.0625 0.070 Uiso calc 1 . .
C C14 0.17988(18) 0.79117(10) 0.04541(9) 0.0385(6) Uani d 1 . .
H H14A 0.1392 0.7680 0.0583 0.058 Uiso calc 1 . .
H H14B 0.2395 0.7821 0.0562 0.058 Uiso calc 1 . .
H H14C 0.1735 0.7915 0.0090 0.058 Uiso calc 1 . .
C C15 -0.09591(12) 0.83515(7) 0.13700(7) 0.0202(4) Uani d 1 . .
C C16 -0.05154(14) 0.87073(8) 0.16336(8) 0.0256(4) Uani d 1 . .
H H16 -0.0152 0.8628 0.1919 0.031 Uiso calc 1 . .
C C17 -0.05978(16) 0.91773(9) 0.14840(9) 0.0327(5) Uani d 1 . .
H H17 -0.0287 0.9419 0.1668 0.039 Uiso calc 1 . .
C C18 -0.11262(17) 0.93035(8) 0.10710(9) 0.0343(5) Uani d 1 . .
C C19 -0.15664(15) 0.89345(8) 0.08139(8) 0.0287(5) Uani d 1 . .
H H19 -0.1932 0.9017 0.0530 0.034 Uiso calc 1 . .
C C20 -0.15036(13) 0.84519(7) 0.09465(7) 0.0212(4) Uani d 1 . .
C C21 -0.1208(2) 0.98314(10) 0.09158(11) 0.0537(8) Uani d 1 . .
C C22 -0.0308(3) 1.00205(13) 0.07983(14) 0.0778(13) Uani d 1 . .
H H22A -0.0350 1.0361 0.0715 0.117 Uiso calc 1 . .
H H22B -0.0097 0.9843 0.0516 0.117 Uiso calc 1 . .
H H22C 0.0097 0.9977 0.1089 0.117 Uiso calc 1 . .
C C23 -0.1823(3) 0.98995(11) 0.04556(15) 0.0896(16) Uani d 1 . .
H H23A -0.2391 0.9760 0.0516 0.134 Uiso calc 1 . .
H H23B -0.1583 0.9740 0.0170 0.134 Uiso calc 1 . .
H H23C -0.1892 1.0242 0.0385 0.134 Uiso calc 1 . .
C C24 -0.1545(3) 1.01198(11) 0.13430(14) 0.0715(11) Uani d 1 . .
H H24A -0.1576 1.0459 0.1250 0.107 Uiso calc 1 . .
H H24B -0.1150 1.0081 0.1639 0.107 Uiso calc 1 . .
H H24C -0.2125 1.0006 0.1414 0.107 Uiso calc 1 . .
C C25 -0.20221(13) 0.80670(7) 0.06477(8) 0.0226(4) Uani d 1 . .
C C26 -0.24855(15) 0.82725(9) 0.01742(8) 0.0311(5) Uani d 1 . .
H H26A -0.2795 0.8015 -0.0010 0.047 Uiso calc 1 . .
H H26B -0.2056 0.8416 -0.0035 0.047 Uiso calc 1 . .
H H26C -0.2901 0.8518 0.0265 0.047 Uiso calc 1 . .
C C27 -0.27135(15) 0.78561(9) 0.09689(9) 0.0319(5) Uani d 1 . .
H H27A -0.3113 0.8110 0.1060 0.048 Uiso calc 1 . .
H H27B -0.2432 0.7716 0.1271 0.048 Uiso calc 1 . .
H H27C -0.3039 0.7607 0.0781 0.048 Uiso calc 1 . .
C C28 -0.14259(15) 0.76688(8) 0.04752(8) 0.0291(5) Uani d 1 . .
H H28A -0.1772 0.7432 0.0281 0.044 Uiso calc 1 . .
H H28B -0.1136 0.7513 0.0766 0.044 Uiso calc 1 . .
H H28C -0.0988 0.7807 0.0268 0.044 Uiso calc 1 . .
C C29 -0.09706(12) 0.68532(7) 0.14892(7) 0.0195(4) Uani d 1 . .
C C30 -0.16350(13) 0.69719(7) 0.17888(7) 0.0222(4) Uani d 1 . .
H H30 -0.1558 0.7227 0.2020 0.027 Uiso calc 1 . .
C C31 -0.24102(13) 0.67232(8) 0.17552(8) 0.0245(4) Uani d 1 . .
H H31 -0.2858 0.6808 0.1966 0.029 Uiso calc 1 . .
C C32 -0.25446(13) 0.63507(8) 0.14173(8) 0.0248(4) Uani d 1 . .
C C33 -0.18576(14) 0.62370(8) 0.11243(8) 0.0255(4) Uani d 1 . .
H H33 -0.1941 0.5983 0.0892 0.031 Uiso calc 1 . .
C C34 -0.10546(13) 0.64717(7) 0.11501(7) 0.0227(4) Uani d 1 . .
C C35 -0.34061(14) 0.60756(8) 0.13736(8) 0.0313(5) Uani d 1 . .
C C36A -0.4131(3) 0.64150(17) 0.1194(3) 0.0549(11) Uani d 0.561(3) A 1
H H36A -0.4202 0.6664 0.1445 0.082 Uiso calc 0.561(3) A 1
H H36B -0.4674 0.6236 0.1140 0.082 Uiso calc 0.561(3) A 1
H H36C -0.3982 0.6564 0.0881 0.082 Uiso calc 0.561(3) A 1
C C37A -0.3394(3) 0.56697(17) 0.0995(2) 0.0506(11) Uani d 0.561(3) A 1
H H37A -0.3319 0.5803 0.0663 0.076 Uiso calc 0.561(3) A 1
H H37B -0.3943 0.5493 0.0992 0.076 Uiso calc 0.561(3) A 1
H H37C -0.2911 0.5452 0.1085 0.076 Uiso calc 0.561(3) A 1
C C38A -0.3565(4) 0.5852(2) 0.18760(15) 0.0560(12) Uani d 0.561(3) A 1
H H38A -0.3069 0.5650 0.1983 0.084 Uiso calc 0.561(3) A 1
H H38B -0.4093 0.5657 0.1847 0.084 Uiso calc 0.561(3) A 1
H H38C -0.3633 0.6106 0.2122 0.084 Uiso calc 0.561(3) A 1
C C36B -0.3897(4) 0.6185(3) 0.08788(18) 0.0514(12) Uani d 0.439(3) A 2
H H36D -0.4029 0.6528 0.0860 0.077 Uiso calc 0.439(3) A 2
H H36E -0.4440 0.6002 0.0853 0.077 Uiso calc 0.439(3) A 2
H H36F -0.3538 0.6096 0.0605 0.077 Uiso calc 0.439(3) A 2
C C37B -0.3241(4) 0.55414(12) 0.1440(3) 0.0521(12) Uani d 0.439(3) A 2
H H37D -0.2882 0.5427 0.1177 0.078 Uiso calc 0.439(3) A 2
H H37E -0.3796 0.5370 0.1422 0.078 Uiso calc 0.439(3) A 2
H H37F -0.2938 0.5484 0.1765 0.078 Uiso calc 0.439(3) A 2
C C38B -0.4009(4) 0.6210(3) 0.1781(2) 0.0536(13) Uani d 0.439(3) A 2
H H38D -0.3690 0.6190 0.2106 0.080 Uiso calc 0.439(3) A 2
H H38E -0.4503 0.5989 0.1772 0.080 Uiso calc 0.439(3) A 2
H H38F -0.4221 0.6538 0.1726 0.080 Uiso calc 0.439(3) A 2
C C39 -0.03100(14) 0.62922(8) 0.08426(8) 0.0274(4) Uani d 1 . .
C C40 -0.05872(17) 0.58643(10) 0.05103(10) 0.0411(6) Uani d 1 . .
H H40A -0.1062 0.5962 0.0273 0.062 Uiso calc 1 . .
H H40B -0.0784 0.5602 0.0718 0.062 Uiso calc 1 . .
H H40C -0.0092 0.5756 0.0328 0.062 Uiso calc 1 . .
C C41 0.04341(15) 0.61123(9) 0.12008(9) 0.0318(5) Uani d 1 . .
H H41A 0.0932 0.6024 0.1011 0.048 Uiso calc 1 . .
H H41B 0.0239 0.5832 0.1382 0.048 Uiso calc 1 . .
H H41C 0.0605 0.6366 0.1438 0.048 Uiso calc 1 . .
C C42 0.00035(15) 0.66891(9) 0.05016(8) 0.0319(5) Uani d 1 . .
H H42A 0.0168 0.6972 0.0701 0.048 Uiso calc 1 . .
H H42B -0.0465 0.6774 0.0255 0.048 Uiso calc 1 . .
H H42C 0.0508 0.6575 0.0331 0.048 Uiso calc 1 . .
C C43 -0.18179(12) 0.78146(7) 0.31591(7) 0.0178(4) Uani d 1 . .
C C44 -0.11196(12) 0.81414(7) 0.34558(7) 0.0173(4) Uani d 1 . .
C C45 -0.24753(12) 0.81130(7) 0.28460(7) 0.0203(4) Uani d 1 . .
C C46 -0.22812(13) 0.82773(8) 0.23800(7) 0.0236(4) Uani d 1 . .
H H46 -0.1769 0.8169 0.2236 0.028 Uiso calc 1 . .
C C47 -0.28259(15) 0.85991(8) 0.21199(8) 0.0297(5) Uani d 1 . .
H H47 -0.2685 0.8708 0.1801 0.036 Uiso calc 1 . .
C C48 -0.35749(15) 0.87609(9) 0.23255(9) 0.0323(5) Uani d 1 . .
H H48 -0.3941 0.8987 0.2152 0.039 Uiso calc 1 . .
C C49 -0.37853(14) 0.85919(8) 0.27844(9) 0.0298(5) Uani d 1 . .
H H49 -0.4301 0.8699 0.2925 0.036 Uiso calc 1 . .
C C50 -0.32460(13) 0.82661(8) 0.30414(8) 0.0246(4) Uani d 1 . .
H H50 -0.3403 0.8146 0.3354 0.030 Uiso calc 1 . .
C C51 -0.22363(12) 0.74161(7) 0.34552(7) 0.0199(4) Uani d 1 . .
C C52 -0.29807(13) 0.71914(8) 0.32489(8) 0.0250(4) Uani d 1 . .
H H52 -0.3229 0.7297 0.2937 0.030 Uiso calc 1 . .
C C53 -0.33657(15) 0.68162(9) 0.34914(9) 0.0321(5) Uani d 1 . .
H H53 -0.3879 0.6671 0.3348 0.039 Uiso calc 1 . .
C C54 -0.30029(15) 0.66537(9) 0.39415(9) 0.0322(5) Uani d 1 . .
H H54 -0.3271 0.6401 0.4112 0.039 Uiso calc 1 . .
C C55 -0.22463(15) 0.68605(8) 0.41429(8) 0.0294(5) Uani d 1 . .
H H55 -0.1986 0.6744 0.4448 0.035 Uiso calc 1 . .
C C56 -0.18659(13) 0.72381(8) 0.39018(8) 0.0238(4) Uani d 1 . .
H H56 -0.1346 0.7377 0.4043 0.029 Uiso calc 1 . .
C C57 -0.12879(13) 0.82990(7) 0.39879(7) 0.0212(4) Uani d 1 . .
C C58 -0.20896(15) 0.82925(9) 0.41961(8) 0.0295(5) Uani d 1 . .
H H58 -0.2578 0.8156 0.4017 0.035 Uiso calc 1 . .
C C59 -0.21794(17) 0.84858(10) 0.46663(9) 0.0366(5) Uani d 1 . .
H H59 -0.2729 0.8476 0.4808 0.044 Uiso calc 1 . .
C C60 -0.14830(18) 0.86909(9) 0.49284(8) 0.0359(5) Uani d 1 . .
H H60 -0.1552 0.8828 0.5247 0.043 Uiso calc 1 . .
C C61 -0.06828(17) 0.86969(9) 0.47259(9) 0.0345(5) Uani d 1 . .
H H61 -0.0196 0.8832 0.4908 0.041 Uiso calc 1 . .
C C62 -0.05876(14) 0.85066(8) 0.42592(8) 0.0274(4) Uani d 1 . .
H H62 -0.0036 0.8517 0.4121 0.033 Uiso calc 1 . .
C C63 -0.09027(13) 0.86083(7) 0.31835(7) 0.0197(4) Uani d 1 . .
C C64 -0.14851(14) 0.89906(8) 0.31738(8) 0.0275(4) Uani d 1 . .
H H64 -0.2031 0.8953 0.3315 0.033 Uiso calc 1 . .
C C65 -0.12798(16) 0.94228(8) 0.29614(9) 0.0336(5) Uani d 1 . .
H H65 -0.1693 0.9675 0.2946 0.040 Uiso calc 1 . .
C C66 -0.04730(17) 0.94904(8) 0.27699(9) 0.0330(5) Uani d 1 . .
H H66 -0.0328 0.9790 0.2630 0.040 Uiso calc 1 . .
C C67 0.01146(15) 0.91189(8) 0.27849(8) 0.0296(5) Uani d 1 . .
H H67 0.0668 0.9162 0.2655 0.035 Uiso calc 1 . .
C C68 -0.00995(13) 0.86789(7) 0.29900(7) 0.0223(4) Uani d 1 . .
H H68 0.0310 0.8425 0.2997 0.027 Uiso calc 1 . .
C C69 0.02209(12) 0.66095(7) 0.34234(7) 0.0170(3) Uani d 1 . .
C C70 0.00858(13) 0.61288(7) 0.32705(7) 0.0200(4) Uani d 1 . .
C C71 0.07042(14) 0.57992(7) 0.34429(8) 0.0237(4) Uani d 1 . .
H H71 0.0635 0.5474 0.3344 0.028 Uiso calc 1 . .
C C72 0.14206(14) 0.59230(7) 0.37534(7) 0.0228(4) Uani d 1 . .
C C73 0.15302(13) 0.63893(7) 0.39094(7) 0.0218(4) Uani d 1 . .
H H73 0.2019 0.6477 0.4122 0.026 Uiso calc 1 . .
C C74 0.09146(12) 0.67334(7) 0.37516(7) 0.0177(4) Uani d 1 . .
C C75 0.09614(12) 0.71992(7) 0.40254(7) 0.0173(4) Uani d 1 . .
C C76 0.15525(12) 0.75561(7) 0.39372(7) 0.0170(4) Uani d 1 . .
C C77 0.16652(12) 0.79537(7) 0.42644(7) 0.0193(4) Uani d 1 . .
C C78 0.11671(13) 0.79543(7) 0.46761(7) 0.0228(4) Uani d 1 . .
H H78 0.1246 0.8207 0.4910 0.027 Uiso calc 1 . .
C C79 0.05580(13) 0.76029(8) 0.47631(7) 0.0226(4) Uani d 1 . .
C C80 0.04415(13) 0.72271(7) 0.44359(7) 0.0199(4) Uani d 1 . .
H H80 0.0015 0.6989 0.4487 0.024 Uiso calc 1 . .
C C81 -0.06753(14) 0.59607(8) 0.29194(8) 0.0260(4) Uani d 1 . .
C C82 -0.0776(2) 0.54137(9) 0.29271(12) 0.0497(8) Uani d 1 . .
H H82A -0.0856 0.5307 0.3268 0.075 Uiso calc 1 . .
H H82B -0.0253 0.5264 0.2807 0.075 Uiso calc 1 . .
H H82C -0.1282 0.5321 0.2711 0.075 Uiso calc 1 . .
C C83 -0.0463(2) 0.61056(11) 0.23950(9) 0.0458(7) Uani d 1 . .
H H83A -0.0948 0.6020 0.2160 0.069 Uiso calc 1 . .
H H83B 0.0063 0.5938 0.2304 0.069 Uiso calc 1 . .
H H83C -0.0366 0.6452 0.2383 0.069 Uiso calc 1 . .
C C84 -0.15460(16) 0.61671(11) 0.30490(13) 0.0511(8) Uani d 1 . .
H H84A -0.1543 0.6515 0.3000 0.077 Uiso calc 1 . .
H H84B -0.1645 0.6096 0.3397 0.077 Uiso calc 1 . .
H H84C -0.2011 0.6024 0.2833 0.077 Uiso calc 1 . .
C C85 0.27063(18) 0.56593(10) 0.42055(10) 0.0444(7) Uani d 1 . .
H H85A 0.3049 0.5907 0.4049 0.067 Uiso calc 1 . .
H H85B 0.3061 0.5371 0.4260 0.067 Uiso calc 1 . .
H H85C 0.2523 0.5777 0.4526 0.067 Uiso calc 1 . .
C C86 0.22906(13) 0.83702(7) 0.41866(8) 0.0224(4) Uani d 1 . .
C C87 0.22615(16) 0.87468(9) 0.45990(9) 0.0347(5) Uani d 1 . .
H H87A 0.2656 0.9011 0.4530 0.052 Uiso calc 1 . .
H H87B 0.2442 0.8601 0.4920 0.052 Uiso calc 1 . .
H H87C 0.1668 0.8870 0.4611 0.052 Uiso calc 1 . .
C C88 0.32258(15) 0.81881(9) 0.41863(10) 0.0360(5) Uani d 1 . .
H H88A 0.3274 0.7956 0.3916 0.054 Uiso calc 1 . .
H H88B 0.3386 0.8034 0.4506 0.054 Uiso calc 1 . .
H H88C 0.3618 0.8458 0.4137 0.054 Uiso calc 1 . .
C C89 0.20326(19) 0.86219(9) 0.36967(9) 0.0386(6) Uani d 1 . .
H H89A 0.2065 0.8395 0.3421 0.058 Uiso calc 1 . .
H H89B 0.2430 0.8890 0.3649 0.058 Uiso calc 1 . .
H H89C 0.1437 0.8743 0.3706 0.058 Uiso calc 1 . .
C C90 -0.06208(17) 0.73753(10) 0.52445(9) 0.0362(5) Uani d 1 . .
H H90A -0.1033 0.7420 0.4957 0.054 Uiso calc 1 . .
H H90B -0.0896 0.7469 0.5549 0.054 Uiso calc 1 . .
H H90C -0.0448 0.7038 0.5267 0.054 Uiso calc 1 . .
C C91 0.30923(12) 0.68722(7) 0.26210(7) 0.0173(4) Uani d 1 . .
C C92 0.35959(12) 0.73530(7) 0.27841(7) 0.0171(4) Uani d 1 . .
C C93 0.29475(12) 0.68329(7) 0.20526(7) 0.0188(4) Uani d 1 . .
C C94 0.21491(13) 0.69361(8) 0.18139(8) 0.0237(4) Uani d 1 . .
H H94 0.1665 0.7006 0.2004 0.028 Uiso calc 1 . .
C C95 0.20529(14) 0.69374(9) 0.12979(8) 0.0296(5) Uani d 1 . .
H H95 0.1506 0.7015 0.1137 0.036 Uiso calc 1 . .
C C96 0.27423(16) 0.68271(9) 0.10172(8) 0.0319(5) Uani d 1 . .
H H96 0.2675 0.6837 0.0664 0.038 Uiso calc 1 . .
C C97 0.35325(15) 0.67021(9) 0.12506(8) 0.0292(5) Uani d 1 . .
H H97 0.4006 0.6618 0.1059 0.035 Uiso calc 1 . .
C C98 0.36316(13) 0.67003(8) 0.17631(8) 0.0237(4) Uani d 1 . .
H H98 0.4172 0.6608 0.1922 0.028 Uiso calc 1 . .
C C99 0.34810(13) 0.63937(7) 0.27935(7) 0.0209(4) Uani d 1 . .
C C100 0.29183(15) 0.60206(8) 0.28879(8) 0.0268(4) Uani d 1 . .
H H100 0.2310 0.6077 0.2876 0.032 Uiso calc 1 . .
C C101 0.32381(18) 0.55671(8) 0.30002(10) 0.0367(5) Uani d 1 . .
H H101 0.2849 0.5316 0.3070 0.044 Uiso calc 1 . .
C C102 0.41222(19) 0.54791(9) 0.30107(10) 0.0395(6) Uani d 1 . .
H H102 0.4339 0.5166 0.3081 0.047 Uiso calc 1 . .
C C103 0.46896(16) 0.58479(9) 0.29185(9) 0.0353(5) Uani d 1 . .
H H103 0.5297 0.5789 0.2928 0.042 Uiso calc 1 . .
C C104 0.43700(14) 0.63031(8) 0.28123(8) 0.0273(4) Uani d 1 . .
H H104 0.4762 0.6556 0.2752 0.033 Uiso calc 1 . .
C C105 0.40857(12) 0.73438(7) 0.32980(7) 0.0198(4) Uani d 1 . .
C C106 0.46826(13) 0.77064(8) 0.34204(8) 0.0256(4) Uani d 1 . .
H H106 0.4795 0.7944 0.3180 0.031 Uiso calc 1 . .
C C107 0.51172(14) 0.77260(10) 0.38891(9) 0.0340(5) Uani d 1 . .
H H107 0.5520 0.7976 0.3966 0.041 Uiso calc 1 . .
C C108 0.49621(15) 0.73829(10) 0.42400(9) 0.0361(6) Uani d 1 . .
H H108 0.5273 0.7388 0.4555 0.043 Uiso calc 1 . .
C C109 0.43520(15) 0.70312(9) 0.41304(8) 0.0321(5) Uani d 1 . .
H H109 0.4235 0.6798 0.4374 0.039 Uiso calc 1 . .
C C110 0.39087(14) 0.70152(8) 0.36678(8) 0.0248(4) Uani d 1 . .
H H110 0.3478 0.6777 0.3602 0.030 Uiso calc 1 . .
C C111 0.41517(12) 0.75411(7) 0.23738(7) 0.0188(4) Uani d 1 . .
C C112 0.37606(13) 0.77948(7) 0.19749(7) 0.0212(4) Uani d 1 . .
H H112 0.3159 0.7868 0.1971 0.025 Uiso calc 1 . .
C C113 0.42409(14) 0.79415(8) 0.15835(8) 0.0277(4) Uani d 1 . .
H H113 0.3965 0.8114 0.1314 0.033 Uiso calc 1 . .
C C114 0.51184(15) 0.78386(9) 0.15811(9) 0.0315(5) Uani d 1 . .
H H114 0.5442 0.7934 0.1309 0.038 Uiso calc 1 . .
C C115 0.55185(14) 0.75951(9) 0.19792(9) 0.0290(5) Uani d 1 . .
H H115 0.6124 0.7530 0.1985 0.035 Uiso calc 1 . .
C C116 0.50396(13) 0.74458(8) 0.23708(8) 0.0231(4) Uani d 1 . .
H H116 0.5320 0.7276 0.2641 0.028 Uiso calc 1 . .
C C117 -0.00729(17) 0.53742(13) 0.88007(12) 0.0274(9) Uani d 0.5 B 1
C C118 0.0454(2) 0.52018(13) 0.84397(11) 0.0361(12) Uani d 0.5 B 1
H D118 0.0202 0.5043 0.8154 0.043 Uiso calc 0.5 B 1
C C119 0.1349(2) 0.52619(16) 0.84963(16) 0.060(2) Uani d 0.5 B 1
H D119 0.1709 0.5144 0.8250 0.072 Uiso calc 0.5 B 1
C C120 0.17175(19) 0.54945(19) 0.89137(19) 0.073(3) Uani d 0.5 B 1
H D120 0.2329 0.5536 0.8952 0.088 Uiso calc 0.5 B 1
C C121 0.1191(3) 0.5667(2) 0.92747(16) 0.087(3) Uani d 0.5 B 1
H D121 0.1443 0.5826 0.9560 0.104 Uiso calc 0.5 B 1
C C122 0.0296(3) 0.56068(17) 0.92182(13) 0.065(2) Uani d 0.5 B 1
H D122 -0.0064 0.5725 0.9465 0.078 Uiso calc 0.5 B 1
C C123 -0.1039(2) 0.5291(3) 0.8756(3) 0.0602(18) Uani d 0.5 B 1
H D12D -0.1306 0.5436 0.9041 0.090 Uiso calc 0.5 B 1
H D12E -0.1284 0.5437 0.8447 0.090 Uiso calc 0.5 B 1
H D12F -0.1156 0.4946 0.8750 0.090 Uiso calc 0.5 B 1
C C217 0.0969(5) 0.5322(4) 0.8571(3) 0.0760(17) Uiso d 0.3 C 2
C C218 0.0102(6) 0.5197(4) 0.8478(3) 0.0760(17) Uiso d 0.3 C 2
H D218 -0.0064 0.4996 0.8203 0.091 Uiso calc 0.3 C 2
C C219 -0.0523(5) 0.5366(4) 0.8785(4) 0.0760(17) Uiso d 0.3 C 2
H D219 -0.1115 0.5280 0.8721 0.091 Uiso calc 0.3 C 2
C C220 -0.0281(6) 0.5659(4) 0.9186(3) 0.0760(17) Uiso d 0.3 C 2
H D220 -0.0708 0.5775 0.9396 0.091 Uiso calc 0.3 C 2
C C221 0.0586(7) 0.5785(4) 0.9280(3) 0.0760(17) Uiso d 0.3 C 2
H D221 0.0752 0.5985 0.9554 0.091 Uiso calc 0.3 C 2
C C222 0.1211(5) 0.5616(4) 0.8973(4) 0.0760(17) Uiso d 0.3 C 2
H D222 0.1803 0.5701 0.9037 0.091 Uiso calc 0.3 C 2
C C223 0.1642(7) 0.5149(7) 0.8231(6) 0.130(7) Uiso d 0.3 C 2
H D22D 0.2215 0.5269 0.8350 0.195 Uiso calc 0.3 C 2
H D22E 0.1649 0.4798 0.8229 0.195 Uiso calc 0.3 C 2
H D22F 0.1501 0.5267 0.7894 0.195 Uiso calc 0.3 C 2
C C124 1.00991(13) 0.57207(8) 0.55228(7) 0.0565(8) Uani d 1 . .
C C125 1.01794(12) 0.59866(7) 0.50917(8) 0.0525(7) Uani d 1 . .
H D125 1.0625 0.6220 0.5078 0.063 Uiso calc 1 . .
C C126 0.96084(15) 0.59102(7) 0.46801(7) 0.0596(8) Uani d 1 . .
H D126 0.9663 0.6092 0.4385 0.072 Uiso calc 1 . .
C C127 0.89571(13) 0.55679(8) 0.46996(7) 0.0624(9) Uani d 1 . .
H D127 0.8567 0.5516 0.4418 0.075 Uiso calc 1 . .
C C128 0.88768(13) 0.53021(7) 0.51307(8) 0.0592(8) Uani d 1 . .
H D128 0.8432 0.5068 0.5144 0.071 Uiso calc 1 . .
C C129 0.94478(14) 0.53785(7) 0.55423(7) 0.0558(8) Uani d 1 . .
H D129 0.9393 0.5197 0.5837 0.067 Uiso calc 1 . .
C C130 1.0696(3) 0.58083(19) 0.59608(18) 0.0937(14) Uani d 1 . .
H D13D 1.1274 0.5888 0.5852 0.141 Uiso calc 1 . .
H D13E 1.0735 0.5520 0.6168 0.141 Uiso calc 1 . .
H D13F 1.0478 0.6075 0.6154 0.141 Uiso calc 1 . .
O O1 0.06808(9) 0.78011(5) 0.13485(5) 0.0212(3) Uani d 1 . .
O O2 -0.08844(8) 0.78780(5) 0.15396(5) 0.0196(3) Uani d 1 . .
O O3 -0.01747(9) 0.70997(5) 0.15397(5) 0.0213(3) Uani d 1 . .
O O4 -0.12721(8) 0.75686(5) 0.28093(5) 0.0174(3) Uani d 1 . .
O O5 -0.03502(8) 0.78390(5) 0.34882(5) 0.0173(3) Uani d 1 . .
O O6 -0.04051(8) 0.69540(5) 0.32844(5) 0.0183(3) Uani d 1 . .
O O7 0.19615(11) 0.55487(6) 0.38896(6) 0.0315(4) Uani d 1 . .
O O8 0.21162(8) 0.74996(5) 0.35543(5) 0.0181(3) Uani d 1 . .
O O9 0.01243(11) 0.76631(6) 0.51876(6) 0.0303(3) Uani d 1 . .
O O10 0.22556(8) 0.69210(5) 0.28404(5) 0.0175(3) Uani d 1 . .
O O11 0.28788(8) 0.76952(5) 0.28100(5) 0.0162(3) Uani d 1 . .
P P1 0.00158(3) 0.76292(2) 0.17579(2) 0.01697(10) Uani d 1 . .
P P2 -0.02830(3) 0.74707(2) 0.30229(2) 0.01517(9) Uani d 1 . .
P P3 0.19648(3) 0.74666(2) 0.29532(2) 0.01483(9) Uani d 1 . .
Rh Rh1 0.07333(2) 0.76915(2) 0.25048(2) 0.01516(4) Uani d 1 . .
C C131 0.1679(4) 0.0270(3) 0.3884(2) 0.0875(9) Uiso d 0.5 D 1
C C132 0.2083(3) 0.0280(3) 0.4359(2) 0.0875(9) Uiso d 0.5 D 1
H D132 0.2633 0.0431 0.4414 0.105 Uiso calc 0.5 D 1
C C133 0.1684(4) 0.0070(3) 0.47535(18) 0.0875(9) Uiso d 0.5 D 1
H D133 0.1961 0.0077 0.5078 0.105 Uiso calc 0.5 D 1
C C134 0.0881(4) -0.0151(2) 0.4673(2) 0.0875(9) Uiso d 0.5 D 1
H D134 0.0608 -0.0295 0.4942 0.105 Uiso calc 0.5 D 1
C C135 0.0476(3) -0.0162(2) 0.4197(2) 0.0875(9) Uiso d 0.5 D 1
H D135 -0.0073 -0.0313 0.4142 0.105 Uiso calc 0.5 D 1
C C136 0.0875(4) 0.0049(3) 0.38029(18) 0.0875(9) Uiso d 0.5 D 1
H D136 0.0599 0.0041 0.3478 0.105 Uiso calc 0.5 D 1
C C137 0.2058(8) 0.0504(5) 0.3442(3) 0.128(4) Uiso d 0.5 D 1
H D13G 0.1669 0.0453 0.3145 0.193 Uiso calc 0.5 D 1
H D13H 0.2124 0.0848 0.3504 0.193 Uiso calc 0.5 D 1
H D13I 0.2627 0.0363 0.3389 0.193 Uiso calc 0.5 D 1
C C231 0.1759(4) 0.0110(3) 0.4516(2) 0.0875(9) Uiso d 0.4 E 2
C C232 0.0969(4) -0.0101(3) 0.4369(3) 0.0875(9) Uiso d 0.4 E 2
H D232 0.0657 -0.0275 0.4603 0.105 Uiso calc 0.4 E 2
C C233 0.0636(4) -0.0058(3) 0.3880(3) 0.0875(9) Uiso d 0.4 E 2
H D233 0.0096 -0.0202 0.3780 0.105 Uiso calc 0.4 E 2
C C234 0.1093(5) 0.0197(3) 0.3538(2) 0.0875(9) Uiso d 0.4 E 2
H D234 0.0865 0.0227 0.3203 0.105 Uiso calc 0.4 E 2
C C235 0.1883(5) 0.0409(3) 0.3684(2) 0.0875(9) Uiso d 0.4 E 2
H D235 0.2195 0.0583 0.3451 0.105 Uiso calc 0.4 E 2
C C236 0.2216(4) 0.0365(3) 0.4174(3) 0.0875(9) Uiso d 0.4 E 2
H D236 0.2756 0.0510 0.4274 0.105 Uiso calc 0.4 E 2
C C237 0.2121(7) 0.0063(4) 0.5046(2) 0.134(6) Uiso d 0.4 E 2
H D23D 0.2678 0.0232 0.5085 0.201 Uiso calc 0.4 E 2
H D23E 0.1712 0.0203 0.5270 0.201 Uiso calc 0.4 E 2
H D23F 0.2208 -0.0276 0.5127 0.201 Uiso calc 0.4 E 2

loop_
_atom_site_aniso_label
_atom_site_aniso_U_11
_atom_site_aniso_U_22
_atom_site_aniso_U_33
_atom_site_aniso_U_12
_atom_site_aniso_U_13
_atom_site_aniso_U_23
C1 0.0144(8) 0.0265(10) 0.0213(9) -0.0008(7) 0.0005(7) 0.0016(8)
C2 0.0141(8) 0.0241(9) 0.0172(9) 0.0012(7) 0.0014(7) 0.0030(7)
C3 0.0168(9) 0.0226(9) 0.0199(9) 0.0016(7) 0.0000(7) 0.0020(7)
C4 0.0179(9) 0.0221(9) 0.0265(10) -0.0005(7) 0.0004(8) 0.0044(8)
C5 0.0196(9) 0.0288(11) 0.0249(10) -0.0017(8) 0.0033(8) 0.0083(8)
C6 0.0185(9) 0.0306(11) 0.0188(9) 0.0017(8) 0.0020(7) 0.0054(8)
C7 0.0247(10) 0.0236(10) 0.0329(11) -0.0054(8) 0.0010(9) 0.0039(9)
C8 0.0254(11) 0.0306(12) 0.0446(14) -0.0049(9) -0.0070(10) -0.0024(10)
C9 0.0422(14) 0.0353(13) 0.0460(15) -0.0175(11) 0.0058(12) 0.0057(11)
C10 0.0377(13) 0.0227(11) 0.0439(14) -0.0013(9) 0.0032(11) -0.0012(10)
C11 0.0241(10) 0.0406(12) 0.0190(10) -0.0027(9) 0.0033(8) 0.0070(9)
C12 0.0445(14) 0.0520(16) 0.0246(11) -0.0113(12) 0.0078(10) 0.0095(11)
C13 0.0305(13) 0.085(2) 0.0242(12) 0.0076(13) -0.0002(10) 0.0161(13)
C14 0.0470(15) 0.0473(15) 0.0218(11) -0.0068(12) 0.0087(10) -0.0011(10)
C15 0.0172(9) 0.0245(10) 0.0190(9) 0.0007(7) 0.0018(7) 0.0038(7)
C16 0.0245(10) 0.0302(11) 0.0214(10) -0.0018(8) -0.0051(8) 0.0017(8)
C17 0.0405(13) 0.0290(11) 0.0271(11) -0.0070(10) -0.0089(10) 0.0003(9)
C18 0.0451(14) 0.0260(11) 0.0305(12) -0.0016(10) -0.0088(10) 0.0030(9)
C19 0.0331(11) 0.0282(11) 0.0237(10) 0.0009(9) -0.0070(9) 0.0030(8)
C20 0.0175(9) 0.0268(10) 0.0191(9) 0.0006(7) -0.0004(7) 0.0008(8)
C21 0.087(2) 0.0254(12) 0.0453(16) -0.0051(13) -0.0271(16) 0.0071(11)
C22 0.119(3) 0.0499(19) 0.061(2) -0.036(2) -0.019(2) 0.0220(17)
C23 0.151(4) 0.0299(15) 0.078(3) -0.006(2) -0.068(3) 0.0163(16)
C24 0.104(3) 0.0302(15) 0.077(2) 0.0103(17) -0.028(2) -0.0040(15)
C25 0.0207(9) 0.0254(10) 0.0211(9) 0.0007(8) -0.0041(8) 0.0020(8)
C26 0.0309(11) 0.0326(12) 0.0281(11) 0.0002(9) -0.0123(9) 0.0022(9)
C27 0.0233(10) 0.0375(12) 0.0345(12) -0.0066(9) -0.0016(9) 0.0020(10)
C28 0.0319(11) 0.0326(12) 0.0224(10) 0.0053(9) -0.0026(9) -0.0027(9)
C29 0.0172(9) 0.0224(9) 0.0186(9) -0.0009(7) -0.0019(7) 0.0015(7)
C30 0.0229(10) 0.0235(10) 0.0204(9) -0.0006(8) 0.0019(8) -0.0010(8)
C31 0.0212(10) 0.0267(10) 0.0260(10) 0.0011(8) 0.0041(8) 0.0021(8)
C32 0.0221(10) 0.0244(10) 0.0275(10) -0.0040(8) -0.0012(8) 0.0032(8)
C33 0.0252(10) 0.0254(10) 0.0254(10) -0.0015(8) -0.0019(8) -0.0033(8)
C34 0.0219(10) 0.0255(10) 0.0203(9) 0.0024(8) -0.0004(8) -0.0014(8)
C35 0.0226(10) 0.0318(12) 0.0396(13) -0.0076(9) 0.0016(9) -0.0012(10)
C36A 0.030(2) 0.054(2) 0.079(3) -0.0072(19) -0.006(2) -0.002(2)
C37A 0.0324(19) 0.049(2) 0.070(3) -0.0182(18) 0.001(2) -0.015(2)
C38A 0.045(2) 0.053(2) 0.070(3) -0.0262(19) 0.008(2) 0.003(2)
C36B 0.032(2) 0.058(3) 0.064(3) -0.013(2) -0.004(2) 0.003(2)
C37B 0.037(2) 0.043(2) 0.077(3) -0.017(2) 0.006(2) 0.002(2)
C38B 0.034(2) 0.058(3) 0.070(3) -0.020(2) 0.011(2) -0.005(2)
C39 0.0251(10) 0.0322(11) 0.0249(10) 0.0040(9) 0.0015(8) -0.0068(9)
C40 0.0390(14) 0.0458(15) 0.0388(14) 0.0044(11) 0.0041(11) -0.0192(12)
C41 0.0275(11) 0.0347(12) 0.0332(12) 0.0095(9) 0.0007(9) -0.0010(10)
C42 0.0274(11) 0.0449(14) 0.0237(10) 0.0063(10) 0.0048(9) -0.0017(10)
C43 0.0137(8) 0.0241(9) 0.0159(8) 0.0013(7) 0.0039(7) -0.0006(7)
C44 0.0134(8) 0.0215(9) 0.0174(9) 0.0027(7) 0.0023(7) 0.0000(7)
C45 0.0148(8) 0.0245(10) 0.0212(9) 0.0011(7) -0.0015(7) 0.0014(8)
C46 0.0219(10) 0.0284(10) 0.0206(9) 0.0039(8) 0.0015(8) 0.0016(8)
C47 0.0326(12) 0.0335(12) 0.0228(10) 0.0064(9) -0.0011(9) 0.0055(9)
C48 0.0284(11) 0.0332(12) 0.0343(12) 0.0094(9) -0.0058(9) 0.0054(10)
C49 0.0190(10) 0.0344(12) 0.0362(12) 0.0066(9) 0.0024(9) 0.0011(10)
C50 0.0186(9) 0.0294(11) 0.0262(10) 0.0029(8) 0.0037(8) 0.0030(8)
C51 0.0149(8) 0.0250(10) 0.0200(9) 0.0012(7) 0.0044(7) 0.0025(7)
C52 0.0181(9) 0.0300(11) 0.0264(10) 0.0001(8) -0.0011(8) 0.0038(8)
C53 0.0218(10) 0.0351(12) 0.0395(13) -0.0072(9) 0.0017(9) 0.0024(10)
C54 0.0312(12) 0.0327(12) 0.0336(12) -0.0068(9) 0.0099(9) 0.0061(10)
C55 0.0327(12) 0.0332(12) 0.0226(10) 0.0001(9) 0.0047(9) 0.0066(9)
C56 0.0200(9) 0.0302(11) 0.0211(10) -0.0007(8) 0.0015(8) 0.0013(8)
C57 0.0227(9) 0.0231(9) 0.0181(9) 0.0043(8) 0.0034(7) 0.0004(7)
C58 0.0255(11) 0.0398(12) 0.0238(10) 0.0039(9) 0.0059(8) -0.0024(9)
C59 0.0384(13) 0.0461(14) 0.0268(11) 0.0060(11) 0.0142(10) -0.0020(10)
C60 0.0533(15) 0.0360(13) 0.0192(10) 0.0066(11) 0.0077(10) -0.0025(9)
C61 0.0430(14) 0.0357(12) 0.0243(11) -0.0020(10) -0.0012(10) -0.0063(9)
C62 0.0267(10) 0.0317(11) 0.0241(10) 0.0004(9) 0.0031(8) -0.0036(9)
C63 0.0206(9) 0.0214(9) 0.0170(9) 0.0004(7) 0.0005(7) -0.0005(7)
C64 0.0243(10) 0.0269(11) 0.0315(11) 0.0031(8) 0.0029(9) 0.0011(9)
C65 0.0367(12) 0.0246(11) 0.0393(13) 0.0068(9) 0.0011(10) 0.0014(9)
C66 0.0456(14) 0.0224(11) 0.0315(12) -0.0034(10) 0.0054(10) 0.0047(9)
C67 0.0319(11) 0.0288(11) 0.0289(11) -0.0048(9) 0.0092(9) 0.0007(9)
C68 0.0229(10) 0.0221(9) 0.0219(9) 0.0003(8) 0.0029(8) -0.0011(8)
C69 0.0176(8) 0.0185(9) 0.0149(8) 0.0018(7) 0.0018(7) 0.0011(7)
C70 0.0230(9) 0.0202(9) 0.0168(9) -0.0007(7) 0.0012(7) 0.0002(7)
C71 0.0298(11) 0.0180(9) 0.0232(10) 0.0024(8) 0.0009(8) -0.0017(8)
C72 0.0251(10) 0.0222(10) 0.0211(9) 0.0066(8) 0.0006(8) 0.0012(8)
C73 0.0215(9) 0.0259(10) 0.0178(9) 0.0026(8) -0.0012(7) -0.0004(8)
C74 0.0191(9) 0.0191(9) 0.0153(8) -0.0003(7) 0.0034(7) 0.0008(7)
C75 0.0164(8) 0.0203(9) 0.0149(8) 0.0025(7) -0.0023(7) 0.0000(7)
C76 0.0155(8) 0.0222(9) 0.0134(8) 0.0032(7) 0.0006(7) 0.0005(7)
C77 0.0181(9) 0.0221(9) 0.0174(9) 0.0014(7) -0.0007(7) -0.0010(7)
C78 0.0249(10) 0.0250(10) 0.0186(9) -0.0003(8) 0.0019(8) -0.0050(8)
C79 0.0234(10) 0.0289(10) 0.0158(9) 0.0024(8) 0.0044(7) -0.0010(8)
C80 0.0186(9) 0.0237(10) 0.0176(9) 0.0016(7) 0.0016(7) 0.0014(7)
C81 0.0282(11) 0.0222(10) 0.0269(10) -0.0014(8) -0.0050(8) -0.0020(8)
C82 0.0537(17) 0.0268(12) 0.0649(19) -0.0088(12) -0.0272(14) 0.0000(12)
C83 0.0546(17) 0.0549(17) 0.0260(12) -0.0079(13) -0.0132(11) 0.0020(11)
C84 0.0247(12) 0.0544(17) 0.073(2) -0.0045(11) -0.0053(13) -0.0295(15)
C85 0.0469(15) 0.0411(14) 0.0425(14) 0.0228(12) -0.0203(12) -0.0068(11)
C86 0.0223(10) 0.0224(10) 0.0226(10) -0.0036(8) 0.0009(8) -0.0038(8)
C87 0.0373(13) 0.0302(12) 0.0374(13) -0.0102(10) 0.0082(10) -0.0126(10)
C88 0.0217(11) 0.0361(13) 0.0501(15) -0.0048(9) 0.0015(10) -0.0111(11)
C89 0.0533(16) 0.0285(12) 0.0330(12) -0.0114(11) -0.0054(11) 0.0064(10)
C90 0.0364(13) 0.0484(15) 0.0254(11) -0.0083(11) 0.0149(10) -0.0042(10)
C91 0.0125(8) 0.0216(9) 0.0178(9) 0.0011(7) 0.0018(7) -0.0007(7)
C92 0.0120(8) 0.0209(9) 0.0183(9) 0.0009(7) 0.0013(7) 0.0004(7)
C93 0.0183(9) 0.0210(9) 0.0173(9) -0.0002(7) 0.0012(7) -0.0021(7)
C94 0.0185(9) 0.0316(11) 0.0212(10) 0.0015(8) 0.0016(7) -0.0047(8)
C95 0.0239(10) 0.0420(13) 0.0224(10) 0.0063(9) -0.0034(8) -0.0053(9)
C96 0.0341(12) 0.0443(13) 0.0172(10) 0.0052(10) 0.0013(9) -0.0050(9)
C97 0.0263(11) 0.0392(12) 0.0230(10) 0.0031(9) 0.0073(8) -0.0058(9)
C98 0.0175(9) 0.0296(11) 0.0239(10) 0.0024(8) 0.0015(8) -0.0038(8)
C99 0.0229(9) 0.0213(9) 0.0184(9) 0.0030(7) 0.0010(7) -0.0012(7)
C100 0.0279(11) 0.0232(10) 0.0298(11) 0.0003(8) 0.0067(9) -0.0027(8)
C101 0.0494(15) 0.0215(11) 0.0404(13) 0.0004(10) 0.0122(11) -0.0008(9)
C102 0.0542(16) 0.0259(11) 0.0388(13) 0.0153(11) 0.0051(12) 0.0036(10)
C103 0.0348(12) 0.0340(12) 0.0366(13) 0.0159(10) -0.0017(10) 0.0011(10)
C104 0.0232(10) 0.0289(11) 0.0296(11) 0.0049(8) -0.0009(8) 0.0005(9)
C105 0.0134(8) 0.0279(10) 0.0180(9) 0.0030(7) 0.0001(7) -0.0010(7)
C106 0.0170(9) 0.0373(12) 0.0226(10) -0.0039(8) 0.0014(8) -0.0036(9)
C107 0.0180(10) 0.0572(16) 0.0267(11) -0.0057(10) 0.0006(8) -0.0113(10)
C108 0.0240(11) 0.0637(17) 0.0200(10) 0.0071(11) -0.0052(8) -0.0057(10)
C109 0.0337(12) 0.0423(13) 0.0203(10) 0.0108(10) 0.0002(9) 0.0044(9)
C110 0.0247(10) 0.0283(11) 0.0215(10) 0.0033(8) 0.0012(8) 0.0011(8)
C111 0.0159(9) 0.0219(9) 0.0190(9) -0.0019(7) 0.0038(7) -0.0020(7)
C112 0.0181(9) 0.0241(10) 0.0217(9) -0.0002(7) 0.0034(7) -0.0005(8)
C113 0.0277(11) 0.0329(11) 0.0230(10) 0.0017(9) 0.0061(8) 0.0050(9)
C114 0.0276(11) 0.0394(13) 0.0289(11) -0.0036(9) 0.0126(9) 0.0017(10)
C115 0.0163(9) 0.0394(12) 0.0320(11) -0.0021(8) 0.0071(8) -0.0026(9)
C116 0.0168(9) 0.0291(10) 0.0236(10) 0.0000(8) 0.0015(8) -0.0012(8)
C117 0.028(2) 0.026(2) 0.029(2) 0.0067(17) 0.0080(18) 0.0048(17)
C118 0.056(3) 0.029(2) 0.023(2) 0.015(2) 0.007(2) 0.0054(18)
C119 0.058(4) 0.060(4) 0.066(4) 0.026(3) 0.040(4) 0.035(3)
C120 0.033(3) 0.084(5) 0.102(6) -0.021(3) -0.005(4) 0.053(5)
C121 0.088(6) 0.101(7) 0.071(5) -0.032(5) -0.007(5) -0.025(5)
C122 0.056(4) 0.098(6) 0.042(3) -0.023(4) 0.012(3) -0.032(4)
C123 0.035(3) 0.082(5) 0.064(4) 0.011(3) 0.004(3) 0.030(4)
C124 0.0540(18) 0.0552(19) 0.061(2) -0.0006(15) 0.0048(15) 0.0025(15)
C125 0.0519(17) 0.0447(16) 0.0617(19) -0.0107(13) 0.0096(15) 0.0076(14)
C126 0.065(2) 0.0508(18) 0.065(2) 0.0019(16) 0.0169(17) 0.0057(16)
C127 0.066(2) 0.061(2) 0.060(2) -0.0050(17) -0.0024(17) -0.0084(16)
C128 0.064(2) 0.0565(19) 0.058(2) -0.0094(16) 0.0179(17) -0.0006(16)
C129 0.0489(17) 0.0398(15) 0.081(2) -0.0074(13) 0.0251(16) -0.0074(15)
C130 0.086(3) 0.099(3) 0.092(3) -0.012(3) -0.024(3) 0.007(3)
O1 0.0153(6) 0.0327(8) 0.0156(6) -0.0042(6) 0.0012(5) 0.0008(6)
O2 0.0152(6) 0.0222(7) 0.0212(7) 0.0013(5) -0.0012(5) 0.0037(5)
O3 0.0157(6) 0.0242(7) 0.0240(7) -0.0007(5) -0.0002(5) -0.0038(6)
O4 0.0117(6) 0.0238(7) 0.0169(6) 0.0019(5) 0.0014(5) -0.0006(5)
O5 0.0141(6) 0.0204(6) 0.0173(6) 0.0024(5) 0.0001(5) -0.0015(5)
O6 0.0155(6) 0.0187(6) 0.0209(7) 0.0007(5) 0.0024(5) 0.0026(5)
O7 0.0355(9) 0.0249(8) 0.0328(8) 0.0120(7) -0.0082(7) -0.0014(6)
O8 0.0150(6) 0.0257(7) 0.0135(6) 0.0011(5) 0.0015(5) -0.0014(5)
O9 0.0332(8) 0.0385(9) 0.0204(7) -0.0063(7) 0.0116(6) -0.0078(6)
O10 0.0143(6) 0.0199(6) 0.0186(6) -0.0004(5) 0.0031(5) -0.0012(5)
O11 0.0115(6) 0.0185(6) 0.0187(6) 0.0008(5) 0.0018(5) -0.0001(5)
P1 0.0127(2) 0.0231(2) 0.0150(2) -0.00064(17) 0.00033(17) 0.00077(18)
P2 0.0126(2) 0.0180(2) 0.0149(2) 0.00055(17) 0.00090(17) 0.00089(17)
P3 0.0122(2) 0.0183(2) 0.0140(2) -0.00004(17) 0.00104(16) -0.00021(17)
Rh1 0.01143(7) 0.02012(8) 0.01394(7) -0.00024(5) 0.00080(5) 0.00152(5)

loop_
_atom_type_symbol
_atom_type_description
_atom_type_scat_dispersion_real
_atom_type_scat_dispersion_imag
_atom_type_scat_source
C C 0.0033 0.0016 'International Tables Vol C Tables 4.2.6.8 and 6.1.1.4'
H H 0.0000 0.0000 'International Tables Vol C Tables 4.2.6.8 and 6.1.1.4'
O O 0.0106 0.0060 'International Tables Vol C Tables 4.2.6.8 and 6.1.1.4'
P P 0.1023 0.0942 'International Tables Vol C Tables 4.2.6.8 and 6.1.1.4'
Rh Rh -1.1178 0.9187 'International Tables Vol C Tables 4.2.6.8 and 6.1.1.4'

loop_
_geom_angle_atom_site_label_1
_geom_angle_atom_site_label_2
_geom_angle_atom_site_label_3
_geom_angle
C6 C1 C2 124.31(18)
C6 C1 O1 119.50(17)
C2 C1 O1 116.13(17)
C3 C2 C1 116.46(17)
C3 C2 Rh1 122.31(14)
C1 C2 Rh1 120.72(14)
C2 C3 C4 122.48(18)
C2 C3 H3 118.8
C4 C3 H3 118.8
C5 C4 C3 117.78(19)
C5 C4 C7 123.16(18)
C3 C4 C7 119.05(18)
C4 C5 C6 123.46(19)
C4 C5 H5 118.3
C6 C5 H5 118.3
C1 C6 C5 115.36(18)
C1 C6 C11 123.94(19)
C5 C6 C11 120.70(18)
C9 C7 C10 109.0(2)
C9 C7 C8 108.03(19)
C10 C7 C8 108.7(2)
C9 C7 C4 112.12(19)
C10 C7 C4 108.50(18)
C8 C7 C4 110.46(18)
C7 C8 H8A 109.5
C7 C8 H8B 109.5
H8A C8 H8B 109.5
C7 C8 H8C 109.5
H8A C8 H8C 109.5
H8B C8 H8C 109.5
C7 C9 H9A 109.5
C7 C9 H9B 109.5
H9A C9 H9B 109.5
C7 C9 H9C 109.5
H9A C9 H9C 109.5
H9B C9 H9C 109.5
C7 C10 H10A 109.5
C7 C10 H10B 109.5
H10A C10 H10B 109.5
C7 C10 H10C 109.5
H10A C10 H10C 109.5
H10B C10 H10C 109.5
C14 C11 C13 109.5(2)
C14 C11 C12 107.3(2)
C13 C11 C12 107.5(2)
C14 C11 C6 110.74(18)
C13 C11 C6 110.21(18)
C12 C11 C6 111.48(19)
C11 C12 H12A 109.5
C11 C12 H12B 109.5
H12A C12 H12B 109.5
C11 C12 H12C 109.5
H12A C12 H12C 109.5
H12B C12 H12C 109.5
C11 C13 H13A 109.5
C11 C13 H13B 109.5
H13A C13 H13B 109.5
C11 C13 H13C 109.5
H13A C13 H13C 109.5
H13B C13 H13C 109.5
C11 C14 H14A 109.5
C11 C14 H14B 109.5
H14A C14 H14B 109.5
C11 C14 H14C 109.5
H14A C14 H14C 109.5
H14B C14 H14C 109.5
C16 C15 O2 118.95(17)
C16 C15 C20 121.90(19)
O2 C15 C20 119.11(18)
C17 C16 C15 120.18(19)
C17 C16 H16 119.9
C15 C16 H16 119.9
C16 C17 C18 121.1(2)
C16 C17 H17 119.4
C18 C17 H17 119.4
C17 C18 C19 117.1(2)
C17 C18 C21 119.9(2)
C19 C18 C21 123.0(2)
C18 C19 C20 124.2(2)
C18 C19 H19 117.9
C20 C19 H19 117.9
C19 C20 C15 115.44(19)
C19 C20 C25 121.01(18)
C15 C20 C25 123.53(18)
C24 C21 C23 108.9(3)
C24 C21 C22 109.1(3)
C23 C21 C22 108.4(3)
C24 C21 C18 109.2(3)
C23 C21 C18 112.2(2)
C22 C21 C18 109.0(3)
C21 C22 H22A 109.5
C21 C22 H22B 109.5
H22A C22 H22B 109.5
C21 C22 H22C 109.5
H22A C22 H22C 109.5
H22B C22 H22C 109.5
C21 C23 H23A 109.5
C21 C23 H23B 109.5
H23A C23 H23B 109.5
C21 C23 H23C 109.5
H23A C23 H23C 109.5
H23B C23 H23C 109.5
C21 C24 H24A 109.5
C21 C24 H24B 109.5
H24A C24 H24B 109.5
C21 C24 H24C 109.5
H24A C24 H24C 109.5
H24B C24 H24C 109.5
C27 C25 C28 110.05(19)
C27 C25 C26 107.94(18)
C28 C25 C26 106.10(18)
C27 C25 C20 109.35(17)
C28 C25 C20 111.31(17)
C26 C25 C20 111.99(17)
C25 C26 H26A 109.5
C25 C26 H26B 109.5
H26A C26 H26B 109.5
C25 C26 H26C 109.5
H26A C26 H26C 109.5
H26B C26 H26C 109.5
C25 C27 H27A 109.5
C25 C27 H27B 109.5
H27A C27 H27B 109.5
C25 C27 H27C 109.5
H27A C27 H27C 109.5
H27B C27 H27C 109.5
C25 C28 H28A 109.5
C25 C28 H28B 109.5
H28A C28 H28B 109.5
C25 C28 H28C 109.5
H28A C28 H28C 109.5
H28B C28 H28C 109.5
C30 C29 C34 121.28(18)
C30 C29 O3 119.95(17)
C34 C29 O3 118.68(17)
C31 C30 C29 120.69(19)
C31 C30 H30 119.7
C29 C30 H30 119.7
C30 C31 C32 120.93(19)
C30 C31 H31 119.5
C32 C31 H31 119.5
C31 C32 C33 116.90(19)
C31 C32 C35 121.31(19)
C33 C32 C35 121.79(19)
C32 C33 C34 124.4(2)
C32 C33 H33 117.8
C34 C33 H33 117.8
C33 C34 C29 115.74(18)
C33 C34 C39 120.49(19)
C29 C34 C39 123.67(18)
C36A C35 C38A 112.6(4)
C37B C35 C36B 111.8(4)
C37B C35 C38B 105.1(4)
C36B C35 C38B 106.7(4)
C36A C35 C37A 106.8(4)
C38A C35 C37A 107.4(4)
C36A C35 C32 109.2(2)
C37B C35 C32 110.1(3)
C38A C35 C32 108.8(2)
C36B C35 C32 110.4(3)
C38B C35 C32 112.6(3)
C37A C35 C32 112.2(2)
C35 C36A H36A 109.5
C35 C36A H36B 109.5
H36A C36A H36B 109.5
C35 C36A H36C 109.5
H36A C36A H36C 109.5
H36B C36A H36C 109.5
C35 C37A H37A 109.5
C35 C37A H37B 109.5
H37A C37A H37B 109.5
C35 C37A H37C 109.5
H37A C37A H37C 109.5
H37B C37A H37C 109.5
C35 C38A H38A 109.5
C35 C38A H38B 109.5
H38A C38A H38B 109.5
C35 C38A H38C 109.5
H38A C38A H38C 109.5
H38B C38A H38C 109.5
C35 C36B H36D 109.5
C35 C36B H36E 109.5
H36D C36B H36E 109.5
C35 C36B H36F 109.5
H36D C36B H36F 109.5
H36E C36B H36F 109.5
C35 C37B H37D 109.5
C35 C37B H37E 109.5
H37D C37B H37E 109.5
C35 C37B H37F 109.5
H37D C37B H37F 109.5
H37E C37B H37F 109.5
C35 C38B H38D 109.5
C35 C38B H38E 109.5
H38D C38B H38E 109.5
C35 C38B H38F 109.5
H38D C38B H38F 109.5
H38E C38B H38F 109.5
C42 C39 C41 111.16(19)
C42 C39 C40 107.43(19)
C41 C39 C40 106.35(19)
C42 C39 C34 111.00(18)
C41 C39 C34 108.75(18)
C40 C39 C34 112.08(19)
C39 C40 H40A 109.5
C39 C40 H40B 109.5
H40A C40 H40B 109.5
C39 C40 H40C 109.5
H40A C40 H40C 109.5
H40B C40 H40C 109.5
C39 C41 H41A 109.5
C39 C41 H41B 109.5
H41A C41 H41B 109.5
C39 C41 H41C 109.5
H41A C41 H41C 109.5
H41B C41 H41C 109.5
C39 C42 H42A 109.5
C39 C42 H42B 109.5
H42A C42 H42B 109.5
C39 C42 H42C 109.5
H42A C42 H42C 109.5
H42B C42 H42C 109.5
O4 C43 C45 106.74(15)
O4 C43 C51 105.58(15)
C45 C43 C51 113.40(16)
O4 C43 C44 101.18(13)
C45 C43 C44 111.79(16)
C51 C43 C44 116.66(15)
O5 C44 C57 107.08(15)
O5 C44 C63 108.66(14)
C57 C44 C63 104.76(15)
O5 C44 C43 102.83(14)
C57 C44 C43 119.08(15)
C63 C44 C43 113.96(15)
C46 C45 C50 118.38(18)
C46 C45 C43 120.56(17)
C50 C45 C43 120.76(18)
C45 C46 C47 120.89(19)
C45 C46 H46 119.6
C47 C46 H46 119.6
C48 C47 C46 120.1(2)
C48 C47 H47 119.9
C46 C47 H47 119.9
C49 C48 C47 119.5(2)
C49 C48 H48 120.2
C47 C48 H48 120.2
C48 C49 C50 120.3(2)
C48 C49 H49 119.9
C50 C49 H49 119.9
C49 C50 C45 120.7(2)
C49 C50 H50 119.6
C45 C50 H50 119.6
C56 C51 C52 117.94(19)
C56 C51 C43 123.02(18)
C52 C51 C43 118.80(18)
C53 C52 C51 121.2(2)
C53 C52 H52 119.4
C51 C52 H52 119.4
C54 C53 C52 120.0(2)
C54 C53 H53 120.0
C52 C53 H53 120.0
C53 C54 C55 119.6(2)
C53 C54 H54 120.2
C55 C54 H54 120.2
C54 C55 C56 120.3(2)
C54 C55 H55 119.8
C56 C55 H55 119.8
C55 C56 C51 120.9(2)
C55 C56 H56 119.6
C51 C56 H56 119.6
C58 C57 C62 118.33(19)
C58 C57 C44 125.30(19)
C62 C57 C44 116.06(17)
C57 C58 C59 120.2(2)
C57 C58 H58 119.9
C59 C58 H58 119.9
C60 C59 C58 120.8(2)
C60 C59 H59 119.6
C58 C59 H59 119.6
C59 C60 C61 119.5(2)
C59 C60 H60 120.3
C61 C60 H60 120.3
C60 C61 C62 120.1(2)
C60 C61 H61 119.9
C62 C61 H61 119.9
C61 C62 C57 121.1(2)
C61 C62 H62 119.5
C57 C62 H62 119.5
C68 C63 C64 118.23(19)
C68 C63 C44 121.54(17)
C64 C63 C44 119.90(18)
C65 C64 C63 120.9(2)
C65 C64 H64 119.5
C63 C64 H64 119.5
C64 C65 C66 120.4(2)
C64 C65 H65 119.8
C66 C65 H65 119.8
C67 C66 C65 119.3(2)
C67 C66 H66 120.3
C65 C66 H66 120.3
C66 C67 C68 120.3(2)
C66 C67 H67 119.8
C68 C67 H67 119.8
C63 C68 C67 120.80(19)
C63 C68 H68 119.6
C67 C68 H68 119.6
C74 C69 O6 119.44(16)
C74 C69 C70 121.01(17)
O6 C69 C70 119.18(16)
C71 C70 C69 116.51(18)
C71 C70 C81 119.22(18)
C69 C70 C81 124.23(17)
C70 C71 C72 122.88(19)
C70 C71 H71 118.6
C72 C71 H71 118.6
O7 C72 C73 125.30(19)
O7 C72 C71 114.81(18)
C73 C72 C71 119.88(18)
C72 C73 C74 119.29(18)
C72 C73 H73 120.4
C74 C73 H73 120.4
C69 C74 C73 120.28(18)
C69 C74 C75 122.87(17)
C73 C74 C75 115.88(17)
C76 C75 C80 120.59(18)
C76 C75 C74 123.77(17)
C80 C75 C74 115.02(17)
C75 C76 O8 119.47(17)
C75 C76 C77 120.95(17)
O8 C76 C77 119.18(17)
C78 C77 C76 116.35(18)
C78 C77 C86 119.45(17)
C76 C77 C86 124.20(17)
C77 C78 C79 123.17(19)
C77 C78 H78 118.4
C79 C78 H78 118.4
O9 C79 C80 125.24(19)
O9 C79 C78 115.06(18)
C80 C79 C78 119.69(18)
C79 C80 C75 119.15(18)
C79 C80 H80 120.4
C75 C80 H80 120.4
C84 C81 C83 110.8(2)
C84 C81 C70 113.28(19)
C83 C81 C70 106.87(19)
C84 C81 C82 106.4(2)
C83 C81 C82 107.7(2)
C70 C81 C82 111.70(18)
C81 C82 H82A 109.5
C81 C82 H82B 109.5
H82A C82 H82B 109.5
C81 C82 H82C 109.5
H82A C82 H82C 109.5
H82B C82 H82C 109.5
C81 C83 H83A 109.5
C81 C83 H83B 109.5
H83A C83 H83B 109.5
C81 C83 H83C 109.5
H83A C83 H83C 109.5
H83B C83 H83C 109.5
C81 C84 H84A 109.5
C81 C84 H84B 109.5
H84A C84 H84B 109.5
C81 C84 H84C 109.5
H84A C84 H84C 109.5
H84B C84 H84C 109.5
O7 C85 H85A 109.5
O7 C85 H85B 109.5
H85A C85 H85B 109.5
O7 C85 H85C 109.5
H85A C85 H85C 109.5
H85B C85 H85C 109.5
C89 C86 C88 110.5(2)
C89 C86 C87 107.03(19)
C88 C86 C87 107.31(18)
C89 C86 C77 109.54(17)
C88 C86 C77 110.39(17)
C87 C86 C77 112.05(17)
C86 C87 H87A 109.5
C86 C87 H87B 109.5
H87A C87 H87B 109.5
C86 C87 H87C 109.5
H87A C87 H87C 109.5
H87B C87 H87C 109.5
C86 C88 H88A 109.5
C86 C88 H88B 109.5
H88A C88 H88B 109.5
C86 C88 H88C 109.5
H88A C88 H88C 109.5
H88B C88 H88C 109.5
C86 C89 H89A 109.5
C86 C89 H89B 109.5
H89A C89 H89B 109.5
C86 C89 H89C 109.5
H89A C89 H89C 109.5
H89B C89 H89C 109.5
O9 C90 H90A 109.5
O9 C90 H90B 109.5
H90A C90 H90B 109.5
O9 C90 H90C 109.5
H90A C90 H90C 109.5
H90B C90 H90C 109.5
O10 C91 C99 107.43(15)
O10 C91 C93 109.36(15)
C99 C91 C93 105.75(15)
O10 C91 C92 103.72(14)
C99 C91 C92 118.46(15)
C93 C91 C92 111.85(15)
O11 C92 C111 105.49(15)
O11 C92 C105 107.40(14)
C111 C92 C105 112.92(15)
O11 C92 C91 101.84(13)
C111 C92 C91 111.94(15)
C105 C92 C91 115.94(16)
C94 C93 C98 118.41(18)
C94 C93 C91 121.27(17)
C98 C93 C91 120.31(17)
C93 C94 C95 120.23(19)
C93 C94 H94 119.9
C95 C94 H94 119.9
C96 C95 C94 120.6(2)
C96 C95 H95 119.7
C94 C95 H95 119.7
C95 C96 C97 119.7(2)
C95 C96 H96 120.1
C97 C96 H96 120.1
C98 C97 C96 119.8(2)
C98 C97 H97 120.1
C96 C97 H97 120.1
C97 C98 C93 120.99(19)
C97 C98 H98 119.5
C93 C98 H98 119.5
C100 C99 C104 118.78(19)
C100 C99 C91 118.34(18)
C104 C99 C91 122.57(18)
C101 C100 C99 120.5(2)
C101 C100 H100 119.7
C99 C100 H100 119.7
C102 C101 C100 120.3(2)
C102 C101 H101 119.9
C100 C101 H101 119.9
C103 C102 C101 119.8(2)
C103 C102 H102 120.1
C101 C102 H102 120.1
C102 C103 C104 119.9(2)
C102 C103 H103 120.0
C104 C103 H103 120.0
C103 C104 C99 120.7(2)
C103 C104 H104 119.6
C99 C104 H104 119.6
C110 C105 C106 117.68(19)
C110 C105 C92 123.23(18)
C106 C105 C92 118.84(18)
C107 C106 C105 121.1(2)
C107 C106 H106 119.4
C105 C106 H106 119.4
C108 C107 C106 120.0(2)
C108 C107 H107 120.0
C106 C107 H107 120.0
C107 C108 C109 119.5(2)
C107 C108 H108 120.2
C109 C108 H108 120.2
C108 C109 C110 120.6(2)
C108 C109 H109 119.7
C110 C109 H109 119.7
C109 C110 C105 121.0(2)
C109 C110 H110 119.5
C105 C110 H110 119.5
C112 C111 C116 118.15(18)
C112 C111 C92 119.71(17)
C116 C111 C92 122.05(18)
C113 C112 C111 120.69(19)
C113 C112 H112 119.7
C111 C112 H112 119.7
C114 C113 C112 120.6(2)
C114 C113 H113 119.7
C112 C113 H113 119.7
C115 C114 C113 119.3(2)
C115 C114 H114 120.4
C113 C114 H114 120.4
C114 C115 C116 120.3(2)
C114 C115 H115 119.9
C116 C115 H115 119.9
C115 C116 C111 121.0(2)
C115 C116 H116 119.5
C111 C116 H116 119.5
C118 C117 C122 120.0
C118 C117 C123 120.5(4)
C122 C117 C123 119.4(4)
C119 C118 C117 120.0
C119 C118 D118 120.0
C117 C118 D118 120.0
C120 C119 C118 120.0
C120 C119 D119 120.0
C118 C119 D119 120.0
C119 C120 C121 120.0
C119 C120 D120 120.0
C121 C120 D120 120.0
C122 C121 C120 120.0
C122 C121 D121 120.0
C120 C121 D121 120.0
C121 C122 C117 120.0
C121 C122 D122 120.0
C117 C122 D122 120.0
C117 C123 D12D 109.5
C117 C123 D12E 109.5
D12D C123 D12E 109.5
C117 C123 D12F 109.5
D12D C123 D12F 109.5
D12E C123 D12F 109.5
C218 C217 C222 120.0
C218 C217 C223 120.01(12)
C222 C217 C223 119.97(12)
C219 C218 C217 120.0
C219 C218 D218 120.0
C217 C218 D218 120.0
C218 C219 C220 120.0
C218 C219 D219 120.0
C220 C219 D219 120.0
C219 C220 C221 120.0
C219 C220 D220 120.0
C221 C220 D220 120.0
C220 C221 C222 120.0
C220 C221 D221 120.0
C222 C221 D221 120.0
C221 C222 C217 120.0
C221 C222 D222 120.0
C217 C222 D222 120.0
C217 C223 D22D 109.5
C217 C223 D22E 109.5
D22D C223 D22E 109.5
C217 C223 D22F 109.5
D22D C223 D22F 109.5
D22E C223 D22F 109.5
C125 C124 C129 120.0
C125 C124 C130 119.8(2)
C129 C124 C130 120.2(2)
C126 C125 C124 120.0
C126 C125 D125 120.0
C124 C125 D125 120.0
C127 C126 C125 120.0
C127 C126 D126 120.0
C125 C126 D126 120.0
C126 C127 C128 120.0
C126 C127 D127 120.0
C128 C127 D127 120.0
C129 C128 C127 120.0
C129 C128 D128 120.0
C127 C128 D128 120.0
C128 C129 C124 120.0
C128 C129 D129 120.0
C124 C129 D129 120.0
C124 C130 D13D 109.5
C124 C130 D13E 109.5
D13D C130 D13E 109.5
C124 C130 D13F 109.5
D13D C130 D13F 109.5
D13E C130 D13F 109.5
C1 O1 P1 112.83(12)
C15 O2 P1 124.83(12)
C29 O3 P1 128.55(13)
C43 O4 P2 114.47(11)
C44 O5 P2 114.21(11)
C69 O6 P2 129.22(12)
C72 O7 C85 116.75(18)
C76 O8 P3 133.12(12)
C79 O9 C90 117.42(17)
C91 O10 P3 115.16(11)
C92 O11 P3 115.16(11)
O3 P1 O1 97.62(8)
O3 P1 O2 97.30(7)
O1 P1 O2 100.85(7)
O3 P1 Rh1 117.86(6)
O1 P1 Rh1 106.77(5)
O2 P1 Rh1 130.81(6)
O4 P2 O6 99.95(7)
O4 P2 O5 93.68(7)
O6 P2 O5 102.33(7)
O4 P2 Rh1 114.21(5)
O6 P2 Rh1 128.14(5)
O5 P2 Rh1 112.54(5)
O11 P3 O10 94.10(7)
O11 P3 O8 98.08(7)
O10 P3 O8 102.44(7)
O11 P3 Rh1 118.44(5)
O10 P3 Rh1 113.01(5)
O8 P3 Rh1 125.32(5)
C2 Rh1 P1 77.71(5)
C2 Rh1 P2 159.49(6)
P1 Rh1 P2 102.172(18)
C2 Rh1 P3 90.23(5)
P1 Rh1 P3 143.592(18)
P2 Rh1 P3 100.696(18)
C132 C131 C136 120.0
C132 C131 C137 123.0(7)
C136 C131 C137 117.0(7)
C131 C132 C133 120.0
C131 C132 D132 120.0
C133 C132 D132 120.0
C134 C133 C132 120.0
C134 C133 D133 120.0
C132 C133 D133 120.0
C135 C134 C133 120.0
C135 C134 D134 120.0
C133 C134 D134 120.0
C134 C135 C136 120.0
C134 C135 D135 120.0
C136 C135 D135 120.0
C135 C136 C131 120.0
C135 C136 D136 120.0
C131 C136 D136 120.0
C131 C137 D13G 109.5
C131 C137 D13H 109.5
D13G C137 D13H 109.5
C131 C137 D13I 109.5
D13G C137 D13I 109.5
D13H C137 D13I 109.5
C232 C231 C236 120.0
C232 C231 C237 120.05(11)
C236 C231 C237 119.95(11)
C231 C232 C233 120.0
C231 C232 D232 120.0
C233 C232 D232 120.0
C234 C233 C232 120.0
C234 C233 D233 120.0
C232 C233 D233 120.0
C233 C234 C235 120.0
C233 C234 D234 120.0
C235 C234 D234 120.0
C234 C235 C236 120.0
C234 C235 D235 120.0
C236 C235 D235 120.0
C235 C236 C231 120.0
C235 C236 D236 120.0
C231 C236 D236 120.0
C231 C237 D23D 109.5
C231 C237 D23E 109.5
D23D C237 D23E 109.5
C231 C237 D23F 109.5
D23D C237 D23F 109.5
D23E C237 D23F 109.5

loop_
_geom_bond_atom_site_label_1
_geom_bond_atom_site_label_2
_geom_bond_distance
C1 C6 1.400(3)
C1 C2 1.403(3)
C1 O1 1.414(2)
C2 C3 1.392(3)
C2 Rh1 2.0705(19)
C3 C4 1.396(3)
C3 H3 0.9500
C4 C5 1.391(3)
C4 C7 1.537(3)
C5 C6 1.400(3)
C5 H5 0.9500
C6 C11 1.542(3)
C7 C9 1.528(3)
C7 C10 1.533(3)
C7 C8 1.536(3)
C8 H8A 0.9800
C8 H8B 0.9800
C8 H8C 0.9800
C9 H9A 0.9800
C9 H9B 0.9800
C9 H9C 0.9800
C10 H10A 0.9800
C10 H10B 0.9800
C10 H10C 0.9800
C11 C14 1.528(4)
C11 C13 1.530(3)
C11 C12 1.537(3)
C12 H12A 0.9800
C12 H12B 0.9800
C12 H12C 0.9800
C13 H13A 0.9800
C13 H13B 0.9800
C13 H13C 0.9800
C14 H14A 0.9800
C14 H14B 0.9800
C14 H14C 0.9800
C15 C16 1.379(3)
C15 O2 1.402(2)
C15 C20 1.403(3)
C16 C17 1.377(3)
C16 H16 0.9500
C17 C18 1.384(3)
C17 H17 0.9500
C18 C19 1.395(3)
C18 C21 1.536(3)
C19 C20 1.397(3)
C19 H19 0.9500
C20 C25 1.538(3)
C21 C24 1.521(5)
C21 C23 1.527(4)
C21 C22 1.536(5)
C22 H22A 0.9800
C22 H22B 0.9800
C22 H22C 0.9800
C23 H23A 0.9800
C23 H23B 0.9800
C23 H23C 0.9800
C24 H24A 0.9800
C24 H24B 0.9800
C24 H24C 0.9800
C25 C27 1.531(3)
C25 C28 1.533(3)
C25 C26 1.535(3)
C26 H26A 0.9800
C26 H26B 0.9800
C26 H26C 0.9800
C27 H27A 0.9800
C27 H27B 0.9800
C27 H27C 0.9800
C28 H28A 0.9800
C28 H28B 0.9800
C28 H28C 0.9800
C29 C30 1.382(3)
C29 C34 1.404(3)
C29 O3 1.407(2)
C30 C31 1.381(3)
C30 H30 0.9500
C31 C32 1.390(3)
C31 H31 0.9500
C32 C33 1.395(3)
C32 C35 1.533(3)
C33 C34 1.399(3)
C33 H33 0.9500
C34 C39 1.540(3)
C35 C36A 1.522(3)
C35 C37B 1.523(3)
C35 C38A 1.523(3)
C35 C36B 1.524(3)
C35 C38B 1.526(3)
C35 C37A 1.527(3)
C36A H36A 0.9800
C36A H36B 0.9800
C36A H36C 0.9800
C37A H37A 0.9800
C37A H37B 0.9800
C37A H37C 0.9800
C38A H38A 0.9800
C38A H38B 0.9800
C38A H38C 0.9800
C36B H36D 0.9800
C36B H36E 0.9800
C36B H36F 0.9800
C37B H37D 0.9800
C37B H37E 0.9800
C37B H37F 0.9800
C38B H38D 0.9800
C38B H38E 0.9800
C38B H38F 0.9800
C39 C42 1.536(3)
C39 C41 1.538(3)
C39 C40 1.538(3)
C40 H40A 0.9800
C40 H40B 0.9800
C40 H40C 0.9800
C41 H41A 0.9800
C41 H41B 0.9800
C41 H41C 0.9800
C42 H42A 0.9800
C42 H42B 0.9800
C42 H42C 0.9800
C43 O4 1.471(2)
C43 C45 1.527(3)
C43 C51 1.534(3)
C43 C44 1.590(3)
C44 O5 1.455(2)
C44 C57 1.536(3)
C44 C63 1.543(3)
C45 C46 1.386(3)
C45 C50 1.396(3)
C46 C47 1.391(3)
C46 H46 0.9500
C47 C48 1.387(3)
C47 H47 0.9500
C48 C49 1.380(3)
C48 H48 0.9500
C49 C50 1.389(3)
C49 H49 0.9500
C50 H50 0.9500
C51 C56 1.392(3)
C51 C52 1.394(3)
C52 C53 1.387(3)
C52 H52 0.9500
C53 C54 1.381(3)
C53 H53 0.9500
C54 C55 1.383(3)
C54 H54 0.9500
C55 C56 1.387(3)
C55 H55 0.9500
C56 H56 0.9500
C57 C58 1.388(3)
C57 C62 1.393(3)
C58 C59 1.391(3)
C58 H58 0.9500
C59 C60 1.374(4)
C59 H59 0.9500
C60 C61 1.379(4)
C60 H60 0.9500
C61 C62 1.381(3)
C61 H61 0.9500
C62 H62 0.9500
C63 C68 1.387(3)
C63 C64 1.395(3)
C64 C65 1.381(3)
C64 H64 0.9500
C65 C66 1.388(3)
C65 H65 0.9500
C66 C67 1.377(3)
C66 H66 0.9500
C67 C68 1.395(3)
C67 H67 0.9500
C68 H68 0.9500
C69 C74 1.390(3)
C69 O6 1.398(2)
C69 C70 1.416(3)
C70 C71 1.386(3)
C70 C81 1.536(3)
C71 C72 1.389(3)
C71 H71 0.9500
C72 O7 1.373(2)
C72 C73 1.376(3)
C73 C74 1.399(3)
C73 H73 0.9500
C74 C75 1.495(3)
C75 C76 1.381(3)
C75 C80 1.406(3)
C76 O8 1.397(2)
C76 C77 1.422(3)
C77 C78 1.387(3)
C77 C86 1.534(3)
C78 C79 1.388(3)
C78 H78 0.9500
C79 O9 1.369(2)
C79 C80 1.376(3)
C80 H80 0.9500
C81 C84 1.521(3)
C81 C83 1.524(3)
C81 C82 1.536(3)
C82 H82A 0.9800
C82 H82B 0.9800
C82 H82C 0.9800
C83 H83A 0.9800
C83 H83B 0.9800
C83 H83C 0.9800
C84 H84A 0.9800
C84 H84B 0.9800
C84 H84C 0.9800
C85 O7 1.422(3)
C85 H85A 0.9800
C85 H85B 0.9800
C85 H85C 0.9800
C86 C89 1.526(3)
C86 C88 1.529(3)
C86 C87 1.532(3)
C87 H87A 0.9800
C87 H87B 0.9800
C87 H87C 0.9800
C88 H88A 0.9800
C88 H88B 0.9800
C88 H88C 0.9800
C89 H89A 0.9800
C89 H89B 0.9800
C89 H89C 0.9800
C90 O9 1.418(3)
C90 H90A 0.9800
C90 H90B 0.9800
C90 H90C 0.9800
C91 O10 1.458(2)
C91 C99 1.526(3)
C91 C93 1.538(3)
C91 C92 1.600(3)
C92 O11 1.467(2)
C92 C111 1.532(3)
C92 C105 1.536(3)
C93 C94 1.384(3)
C93 C98 1.399(3)
C94 C95 1.389(3)
C94 H94 0.9500
C95 C96 1.376(3)
C95 H95 0.9500
C96 C97 1.382(3)
C96 H96 0.9500
C97 C98 1.379(3)
C97 H97 0.9500
C98 H98 0.9500
C99 C100 1.389(3)
C99 C104 1.392(3)
C100 C101 1.386(3)
C100 H100 0.9500
C101 C102 1.384(4)
C101 H101 0.9500
C102 C103 1.384(4)
C102 H102 0.9500
C103 C104 1.387(3)
C103 H103 0.9500
C104 H104 0.9500
C105 C110 1.394(3)
C105 C106 1.395(3)
C106 C107 1.394(3)
C106 H106 0.9500
C107 C108 1.377(4)
C107 H107 0.9500
C108 C109 1.380(4)
C108 H108 0.9500
C109 C110 1.385(3)
C109 H109 0.9500
C110 H110 0.9500
C111 C112 1.393(3)
C111 C116 1.396(3)
C112 C113 1.387(3)
C112 H112 0.9500
C113 C114 1.384(3)
C113 H113 0.9500
C114 C115 1.383(3)
C114 H114 0.9500
C115 C116 1.388(3)
C115 H115 0.9500
C116 H116 0.9500
C117 C118 1.3900
C117 C122 1.3900
C117 C123 1.505(2)
C118 C119 1.3900
C118 D118 0.9500
C119 C120 1.3900
C119 D119 0.9500
C120 C121 1.3900
C120 D120 0.9500
C121 C122 1.3900
C121 D121 0.9500
C122 D122 0.9500
C123 D12D 0.9800
C123 D12E 0.9800
C123 D12F 0.9800
C217 C218 1.3900
C217 C222 1.3900
C217 C223 1.5058(13)
C218 C219 1.3900
C218 D218 0.9500
C219 C220 1.3900
C219 D219 0.9500
C220 C221 1.3900
C220 D220 0.9500
C221 C222 1.3900
C221 D221 0.9500
C222 D222 0.9500
C223 D22D 0.9800
C223 D22E 0.9800
C223 D22F 0.9800
C124 C125 1.3900
C124 C129 1.3900
C124 C130 1.472(4)
C125 C126 1.3900
C125 D125 0.9500
C126 C127 1.3900
C126 D126 0.9500
C127 C128 1.3900
C127 D127 0.9500
C128 C129 1.3900
C128 D128 0.9500
C129 D129 0.9500
C130 D13D 0.9800
C130 D13E 0.9800
C130 D13F 0.9800
O1 P1 1.6231(14)
O2 P1 1.6302(14)
O3 P1 1.6121(15)
O4 P2 1.6208(13)
O5 P2 1.6296(14)
O6 P2 1.6218(14)
O8 P3 1.6241(14)
O10 P3 1.6226(14)
O11 P3 1.6153(13)
P1 Rh1 2.2430(5)
P2 Rh1 2.2469(5)
P3 Rh1 2.2768(5)
C131 C132 1.3900
C131 C136 1.3900
C131 C137 1.507(2)
C132 C133 1.3900
C132 D132 0.9500
C133 C134 1.3900
C133 D133 0.9500
C134 C135 1.3900
C134 D134 0.9500
C135 C136 1.3900
C135 D135 0.9500
C136 D136 0.9500
C137 D13G 0.9800
C137 D13H 0.9800
C137 D13I 0.9800
C231 C232 1.3900
C231 C236 1.3900
C231 C237 1.5059(13)
C232 C233 1.3900
C232 D232 0.9500
C233 C234 1.3900
C233 D233 0.9500
C234 C235 1.3900
C234 D234 0.9500
C235 C236 1.3900
C235 D235 0.9500
C236 D236 0.9500
C237 D23D 0.9800
C237 D23E 0.9800
C237 D23F 0.9800

loop_
_geom_hbond_atom_site_label_D
_geom_hbond_atom_site_label_H
_geom_hbond_atom_site_label_A
_geom_hbond_site_symmetry_A
_geom_hbond_distance_DH
_geom_hbond_distance_HA
_geom_hbond_distance_DA
_geom_hbond_angle_DHA
C30 H30 O4 1_555 0.95 2.35 3.234(2) 155.3
C46 H46 O2 1_555 0.95 2.52 3.405(2) 155.1
C56 H56 O5 1_555 0.95 2.56 3.136(3) 119.7

_cod_database_fobs_code 1544764
